data_4322875
loop_
_publ_author_name
'Yoshiaki Takahashi'
'Munetaka Akita'
'Shiro Hikichi'
'Yoshihiko Moro-oka'

_publ_contact_author
;
 Munetaka AKITA
 Research Laboratory of Resources Utilization, Tokyo Institute of 
Technology, 4259 Nagatsuta, Midori-ku, Yokohama 227-8503, Japan
;
_publ_contact_author_email makita@res.titech.ac.jp
_publ_contact_author_fax +81-45-924-5226
_publ_section_title
;
 Synthesis of Various Cationic Ruthenium-Aqua Complexes with
 Hydrotris(3,5-diisopropylpyrazolyl)borate Ligand,
 TpiPrRu(OH2)n(L)3-n.(CF3SO3)(THF)x, and Their Structures Supported by
 Hydrogen-Bonding Networks1
;
_journal_name_full 'Inorganic Chemistry'
_journal_page_first 3186
_journal_page_last 3194
_journal_paper_doi 10.1021/ic9801802
_journal_volume 37
_journal_year 1998
_chemical_formula_moiety 'C61 H90 B Cl N6 O2 P2 Ru '
_chemical_formula_sum 'C61 H90 B Cl N6 O2 P2 Ru'
_chemical_formula_weight 1148.70
_space_group_IT_number 14
_symmetry_cell_setting monoclinic
_symmetry_Int_Tables_number 14
_symmetry_space_group_name_Hall '-P 2yab'
_symmetry_space_group_name_H-M 'P 1 21/a 1'
_audit_creation_date 'Tue Mar 10 11:39:32 1998'
_audit_creation_method 'from TEXRAY.INF file'
_cell_angle_alpha 90
_cell_angle_beta 115.191(10)
_cell_angle_gamma 90
_cell_formula_units_Z 4
_cell_length_a 17.985(2)
_cell_length_b 19.453(5)
_cell_length_c 20.194(3)
_cell_measurement_reflns_used 0
_cell_measurement_temperature 288.2
_cell_measurement_theta_max 0.0
_cell_measurement_theta_min 0.0
_cell_volume 6393(2)
_computing_cell_refinement 'MSC/AFC Diffractometer Control'
_computing_data_collection 'MSC/AFC Diffractometer Control'
_computing_data_reduction teXsan
_computing_publication_material teXsan
_computing_structure_refinement teXsan
_computing_structure_solution MITHRIL90
_diffrn_ambient_temperature 288.2
_diffrn_measurement_device 'Rigaku RAXISII'
_diffrn_orient_matrix_UB_11 0.00000
_diffrn_orient_matrix_UB_12 0.00000
_diffrn_orient_matrix_UB_13 0.00000
_diffrn_orient_matrix_UB_21 0.00000
_diffrn_orient_matrix_UB_22 0.00000
_diffrn_orient_matrix_UB_23 0.00000
_diffrn_orient_matrix_UB_31 0.00000
_diffrn_orient_matrix_UB_32 0.00000
_diffrn_orient_matrix_UB_33 0.00000
_diffrn_radiation_detector 'Imaging Plate'
_diffrn_radiation_monochromator graphite
_diffrn_radiation_source 'Rigaku rotating anode'
_diffrn_radiation_type 'Mo K\a'
_diffrn_radiation_wavelength 0.7107
_diffrn_reflns_av_R_equivalents 0.000
_diffrn_reflns_av_sigmaI/netI 0.048
_diffrn_reflns_limit_h_max 22
_diffrn_reflns_limit_h_min 0
_diffrn_reflns_limit_k_max 24
_diffrn_reflns_limit_k_min 0
_diffrn_reflns_limit_l_max 20
_diffrn_reflns_limit_l_min -26
_diffrn_reflns_number 8812
_diffrn_reflns_reduction_process 'Lp corrections applied'
_diffrn_reflns_theta_max 0.00
_diffrn_reflns_theta_min 0.00
_diffrn_standards_decay_% 0.00
_diffrn_standards_interval_count 0
_diffrn_standards_number 0
_exptl_absorpt_coefficient_mu 0.381
_exptl_absorpt_correction_type none
_exptl_crystal_colour unknown
_exptl_crystal_density_diffrn 1.193
_exptl_crystal_density_meas ?
_exptl_crystal_description unknown
_exptl_crystal_F_000 2440.00
_exptl_crystal_size_max 0.000
_exptl_crystal_size_mid 0.000
_exptl_crystal_size_min 0.000
_refine_diff_density_max 0.79
_refine_diff_density_min -1.30
_refine_ls_extinction_method none
_refine_ls_goodness_of_fit_obs 6.603
_refine_ls_hydrogen_treatment noref
_refine_ls_matrix_type full
_refine_ls_number_constraints 0
_refine_ls_number_parameters 0
_refine_ls_number_reflns 5929
_refine_ls_number_restraints 0
_refine_ls_R_factor_obs 0.0699
_refine_ls_shift/esd_max 0.0000
_refine_ls_shift/esd_mean 0.0000
_refine_ls_structure_factor_coef F
_refine_ls_weighting_details 'w = 1/[\s^2^(Fo) + 0.00002|Fo|^2^]'
_refine_ls_weighting_scheme calc
_refine_ls_wR_factor_obs 0.1076
_reflns_number_observed 5929
_reflns_number_total 8812
_reflns_observed_criterion >3.0sigma(I)
_cod_data_source_file ic9801802_6.cif
_cod_data_source_block compound7a[TpiPrRu(dppe)Cl]
_cod_depositor_comments
;
The following automatic conversions were performed:

'_exptl_crystal_density_meas' value 'not measured' was changed to '?'
- the value is perceived as not measured.

Automatic conversion script
Id: cif_fix_values 3008 2015-01-20 13:52:24Z robertas 

The following automatic conversions were performed:

'_refine_ls_weighting_scheme' value 'w = 1/[\s^2^(Fo) +
0.00002|Fo|^2^]' was changed to 'calc'. New tag
'_refine_ls_weighting_details' was created. The value of the new tag
was set to 'w = 1/[\s^2^(Fo) + 0.00002|Fo|^2^]'.

Automatic conversion script
Id: cif_fix_values 3143 2015-03-26 13:38:13Z robertas 
;
_cod_original_cell_volume 6393(1)
_cod_original_sg_symbol_H-M 'P 21/a '
_cod_original_formula_sum 'C61 H90 B Cl N6 O2 P2 Ru '
_cod_database_code 4322875

loop_
_symmetry_equiv_pos_as_xyz
x,y,z
1/2-x,1/2+y,-z
-x,-y,-z
1/2+x,1/2-y,z

loop_
_atom_site_aniso_label
_atom_site_aniso_U_11
_atom_site_aniso_U_22
_atom_site_aniso_U_33
_atom_site_aniso_U_12
_atom_site_aniso_U_13
_atom_site_aniso_U_23
Ru(1) 0.0461(3) 0.0397(3) 0.0480(3) -0.0003(3) 0.0222(2) -0.0040(2)
Cl(1) 0.085(2) 0.055(1) 0.092(1) 0.001(1) 0.038(1) -0.005(1)
P(1) 0.050(1) 0.050(1) 0.0487(10) -0.0029(8) 0.0197(8) -0.0025(8)
P(2) 0.052(1) 0.051(1) 0.0582(10) -0.001(1) 0.0276(8) -0.0071(9)
O(2) 0.40(4) 0.38(5) 0.77(10) 0.08(3) 0.41(6) 0.11(5)
O(3) 0.37(5) 0.40(4) 0.34(4) 0.02(4) 0.14(3) 0.03(3)
N(11) 0.050(3) 0.035(3) 0.052(3) -0.001(2) 0.026(3) 0.000(2)
N(12) 0.046(3) 0.036(3) 0.056(3) -0.007(2) 0.023(3) -0.011(2)
N(21) 0.057(3) 0.043(3) 0.051(3) 0.000(3) 0.024(3) -0.004(3)
N(22) 0.045(3) 0.040(3) 0.053(3) -0.003(3) 0.026(3) -0.008(2)
N(31) 0.057(3) 0.044(4) 0.046(3) 0.003(3) 0.022(3) 0.001(2)
N(32) 0.047(3) 0.044(3) 0.058(4) -0.003(3) 0.026(3) -0.006(3)
C(1) 0.072(5) 0.059(5) 0.064(4) -0.003(4) 0.044(4) 0.002(4)
C(2) 0.060(5) 0.075(6) 0.054(4) -0.005(4) 0.025(4) -0.005(3)
C(11) 0.055(5) 0.040(4) 0.069(4) 0.001(3) 0.035(4) 0.001(3)
C(12) 0.075(6) 0.037(4) 0.090(5) -0.005(4) 0.052(5) 0.005(4)
C(13) 0.053(4) 0.040(4) 0.079(5) -0.009(3) 0.033(4) -0.007(3)
C(14) 0.060(5) 0.049(4) 0.061(4) -0.003(4) 0.025(4) 0.008(3)
C(15) 0.086(7) 0.060(6) 0.094(6) 0.001(5) 0.032(5) 0.022(4)
C(16) 0.089(7) 0.068(6) 0.102(6) -0.008(5) 0.059(5) 0.012(5)
C(17) 0.070(5) 0.046(5) 0.087(5) -0.020(4) 0.043(4) -0.024(4)
C(18) 0.083(6) 0.066(6) 0.072(5) -0.011(5) 0.011(5) -0.015(4)
C(19) 0.096(7) 0.058(6) 0.122(7) -0.011(5) 0.053(6) -0.025(5)
C(21) 0.047(4) 0.045(4) 0.058(4) -0.005(3) 0.029(3) 0.001(3)
C(22) 0.053(4) 0.058(5) 0.069(5) -0.003(4) 0.036(4) 0.001(4)
C(23) 0.055(4) 0.041(4) 0.055(4) 0.004(3) 0.032(3) -0.001(3)
C(24) 0.076(6) 0.050(5) 0.057(4) -0.018(4) 0.033(4) -0.006(3)
C(25) 0.081(7) 0.104(8) 0.107(7) -0.046(6) 0.047(6) -0.043(6)
C(26) 0.156(10) 0.046(5) 0.080(6) -0.017(5) 0.059(6) -0.002(4)
C(27) 0.068(5) 0.054(5) 0.092(5) 0.005(4) 0.050(4) -0.004(4)
C(28) 0.130(9) 0.085(7) 0.115(7) 0.013(6) 0.096(7) -0.001(6)
C(29) 0.118(9) 0.067(6) 0.098(6) 0.010(5) 0.057(6) -0.008(5)
C(31) 0.049(4) 0.047(4) 0.073(5) 0.008(3) 0.035(4) 0.009(3)
C(32) 0.054(4) 0.066(5) 0.042(4) 0.006(4) 0.019(3) 0.015(3)
C(33) 0.050(4) 0.051(4) 0.057(4) -0.004(4) 0.026(3) 0.005(3)
C(34) 0.078(6) 0.063(5) 0.059(4) 0.021(4) 0.037(4) 0.011(4)
C(35) 0.129(9) 0.069(7) 0.108(7) 0.030(6) 0.055(7) 0.012(5)
C(36) 0.059(6) 0.132(9) 0.097(6) 0.024(6) 0.044(5) 0.002(6)
C(37) 0.065(5) 0.070(5) 0.062(4) -0.008(4) 0.036(4) -0.003(4)
C(38) 0.076(6) 0.17(1) 0.054(5) 0.002(6) 0.019(5) -0.004(5)
C(39) 0.082(6) 0.082(7) 0.078(5) 0.001(5) 0.047(5) 0.004(4)
C(41) 0.048(4) 0.052(4) 0.058(4) 0.008(3) 0.023(3) 0.001(3)
C(42) 0.057(5) 0.062(5) 0.072(5) 0.010(4) 0.028(4) 0.011(4)
C(43) 0.074(6) 0.083(6) 0.084(6) 0.024(5) 0.038(5) 0.008(5)
C(44) 0.076(6) 0.092(7) 0.083(7) 0.026(5) 0.026(5) 0.012(5)
C(45) 0.083(7) 0.076(6) 0.066(5) 0.016(5) 0.006(5) 0.013(4)
C(46) 0.070(6) 0.065(6) 0.072(5) 0.006(4) 0.023(4) 0.006(4)
C(51) 0.067(5) 0.058(5) 0.056(4) -0.010(4) 0.032(4) 0.003(3)
C(52) 0.053(5) 0.080(6) 0.072(5) -0.011(4) 0.021(4) 0.005(4)
C(53) 0.056(6) 0.110(9) 0.084(6) -0.026(6) 0.013(4) 0.021(6)
C(54) 0.109(10) 0.105(9) 0.069(6) -0.055(7) 0.027(6) -0.004(5)
C(55) 0.102(8) 0.072(6) 0.070(6) -0.027(6) 0.030(5) -0.015(4)
C(56) 0.079(6) 0.069(6) 0.079(5) -0.018(5) 0.040(5) -0.016(4)
C(61) 0.068(6) 0.061(5) 0.052(4) -0.002(4) 0.034(4) -0.006(3)
C(62) 0.067(6) 0.067(6) 0.108(6) 0.005(5) 0.038(5) -0.019(5)
C(63) 0.099(8) 0.073(7) 0.103(7) 0.001(6) 0.038(6) -0.033(5)
C(64) 0.113(9) 0.069(6) 0.089(6) 0.023(6) 0.052(6) -0.006(5)
C(65) 0.073(6) 0.097(8) 0.080(6) 0.035(6) 0.027(5) -0.008(5)
C(66) 0.065(6) 0.074(6) 0.073(5) 0.005(5) 0.030(4) -0.010(4)
C(71) 0.058(5) 0.051(5) 0.079(5) -0.006(4) 0.038(4) -0.003(4)
C(72) 0.065(6) 0.073(6) 0.089(6) -0.009(4) 0.043(5) -0.015(4)
C(73) 0.073(6) 0.078(7) 0.126(8) -0.010(5) 0.062(6) -0.004(6)
C(74) 0.066(6) 0.061(6) 0.130(8) -0.013(4) 0.045(6) -0.012(5)
C(75) 0.064(6) 0.060(6) 0.099(6) -0.008(4) 0.033(5) -0.017(4)
C(76) 0.054(5) 0.050(5) 0.069(5) 0.002(4) 0.022(4) -0.006(3)
C(81) 0.42(5) 0.29(4) 0.38(4) -0.16(3) 0.24(4) -0.16(3)
C(82) 0.38(5) 0.30(5) 0.27(5) -0.01(4) 0.14(4) -0.09(4)
C(83) 0.38(7) 0.57(8) 0.29(4) 0.03(5) 0.19(4) -0.13(5)
C(84) 0.35(5) 0.32(4) 0.34(5) 0.06(3) 0.08(4) -0.06(4)
C(85) 0.9(1) 0.42(6) 0.38(4) 0.37(7) 0.48(7) 0.26(4)
C(86) 0.29(6) 0.29(5) 0.55(9) 0.01(4) 0.14(5) -0.03(7)
C(87) 0.68(9) 0.31(4) 0.25(4) -0.01(5) 0.25(5) 0.03(3)
C(88) 0.56(9) 0.7(1) 0.26(4) 0.07(7) 0.30(5) -0.05(5)
B(1) 0.051(5) 0.042(4) 0.049(4) -0.008(4) 0.027(4) -0.009(3)
H(1) 0.0553 0.0553 0.0553 0.0000 0.0236 0.0000
H(2) 0.0747 0.0747 0.0747 0.0000 0.0318 0.0000
H(3) 0.0747 0.0747 0.0747 0.0000 0.0318 0.0000
H(4) 0.0768 0.0768 0.0768 0.0000 0.0327 0.0000
H(5) 0.0768 0.0768 0.0768 0.0000 0.0327 0.0000
H(6) 0.0729 0.0729 0.0729 0.0000 0.0310 0.0000
H(7) 0.0739 0.0739 0.0739 0.0000 0.0315 0.0000
H(8) 6.5045 0.0830 0.0830 0.0000 0.0353 0.0000
H(9) 6.5045 0.0830 0.0830 0.0000 0.0353 0.0000
H(10) 6.5045 0.0830 0.0830 0.0000 0.0353 0.0000
H(11) 6.3087 0.0806 0.0806 0.0000 0.0343 0.0000
H(12) 6.3087 0.0806 0.0806 0.0000 0.0343 0.0000
H(13) 6.3087 0.0806 0.0806 0.0000 0.0343 0.0000
H(14) 0.0828 0.0828 0.0828 0.0000 0.0352 0.0000
H(15) 6.4184 0.0803 0.0803 0.0000 0.0342 0.0000
H(16) 6.4184 0.0803 0.0803 0.0000 0.0342 0.0000
H(17) 6.4184 0.0803 0.0803 0.0000 0.0342 0.0000
H(18) 7.0801 0.0902 0.0902 0.0000 0.0384 0.0000
H(19) 7.0801 0.0902 0.0902 0.0000 0.0384 0.0000
H(20) 7.0801 0.0902 0.0902 0.0000 0.0384 0.0000
H(21) 0.0711 0.0711 0.0711 0.0000 0.0302 0.0000
H(22) 0.0754 0.0754 0.0754 0.0000 0.0321 0.0000
H(23) 7.4977 0.0913 0.0913 0.0000 0.0389 0.0000
H(24) 7.4977 0.0913 0.0913 0.0000 0.0389 0.0000
H(25) 7.4977 0.0913 0.0913 0.0000 0.0389 0.0000
H(26) 7.1874 0.0914 0.0914 0.0000 0.0389 0.0000
H(27) 7.1874 0.0914 0.0914 0.0000 0.0389 0.0000
H(28) 7.1874 0.0914 0.0914 0.0000 0.0389 0.0000
H(29) 0.0834 0.0834 0.0834 0.0000 0.0355 0.0000
H(30) 7.4977 0.0941 0.0941 0.0000 0.0401 0.0000
H(31) 7.4977 0.0941 0.0941 0.0000 0.0401 0.0000
H(32) 7.4977 0.0941 0.0941 0.0000 0.0401 0.0000
H(33) 7.1440 0.0891 0.0891 0.0000 0.0379 0.0000
H(34) 7.1440 0.0891 0.0891 0.0000 0.0379 0.0000
H(35) 7.1440 0.0891 0.0891 0.0000 0.0379 0.0000
H(36) 0.0674 0.0674 0.0674 0.0000 0.0287 0.0000
H(37) 0.0783 0.0783 0.0783 0.0000 0.0333 0.0000
H(38) 7.9478 0.1018 0.1018 0.0000 0.0433 0.0000
H(39) 7.9478 0.1018 0.1018 0.0000 0.0433 0.0000
H(40) 7.9478 0.1018 0.1018 0.0000 0.0433 0.0000
H(41) 7.3043 0.0939 0.0939 0.0000 0.0399 0.0000
H(42) 7.3043 0.0939 0.0939 0.0000 0.0399 0.0000
H(43) 7.3043 0.0939 0.0939 0.0000 0.0399 0.0000
H(44) 0.0780 0.0780 0.0780 0.0000 0.0332 0.0000
H(45) 8.0496 0.1021 0.1021 0.0000 0.0434 0.0000
H(46) 8.0496 0.1021 0.1021 0.0000 0.0434 0.0000
H(47) 8.0496 0.1021 0.1021 0.0000 0.0434 0.0000
H(48) 6.0212 0.0764 0.0764 0.0000 0.0325 0.0000
H(49) 6.0212 0.0764 0.0764 0.0000 0.0325 0.0000
H(50) 6.0212 0.0764 0.0764 0.0000 0.0325 0.0000
H(51) 0.0773 0.0773 0.0773 0.0000 0.0329 0.0000
H(52) 0.0961 0.0961 0.0961 0.0000 0.0409 0.0000
H(53) 0.1077 0.1077 0.1077 0.0000 0.0458 0.0000
H(54) 0.1006 0.1006 0.1006 0.0000 0.0428 0.0000
H(55) 0.0890 0.0890 0.0890 0.0000 0.0379 0.0000
H(56) 0.0971 0.0971 0.0971 0.0000 0.0413 0.0000
H(57) 0.1171 0.1171 0.1171 0.0000 0.0498 0.0000
H(58) 0.1182 0.1182 0.1182 0.0000 0.0503 0.0000
H(59) 0.1028 0.1028 0.1028 0.0000 0.0438 0.0000
H(60) 0.0906 0.0906 0.0906 0.0000 0.0386 0.0000
H(61) 0.1047 0.1047 0.1047 0.0000 0.0446 0.0000
H(62) 0.1124 0.1124 0.1124 0.0000 0.0478 0.0000
H(63) 0.1043 0.1043 0.1043 0.0000 0.0444 0.0000
H(64) 0.0993 0.0993 0.0993 0.0000 0.0423 0.0000
H(65) 0.0871 0.0871 0.0871 0.0000 0.0371 0.0000
H(66) 0.0926 0.0926 0.0926 0.0000 0.0394 0.0000
H(67) 0.1019 0.1019 0.1019 0.0000 0.0434 0.0000
H(68) 0.1066 0.1066 0.1066 0.0000 0.0454 0.0000
H(69) 0.0935 0.0935 0.0935 0.0000 0.0398 0.0000
H(70) 0.0748 0.0748 0.0748 0.0000 0.0318 0.0000

loop_
_atom_site_label
_atom_site_fract_x
_atom_site_fract_y
_atom_site_fract_z
_atom_site_U_iso_or_equiv
_atom_site_thermal_displace_type
_atom_site_calc_flag
_atom_site_calc_attached_atom
_atom_site_occupancy
_atom_site_refinement_flags
Ru(1) 0.32254(3) -0.00280(3) 0.22140(3) 0.0439(2) Uani d . 1.00 .
Cl(1) 0.3275(1) 0.1180(1) 0.2249(1) 0.0774(6) Uani d . 1.00 .
P(1) 0.4246(1) -0.01101(9) 0.3366(1) 0.0500(5) Uani d . 1.00 .
P(2) 0.2354(1) -0.0027(1) 0.2772(1) 0.0519(4) Uani d . 1.00 .
O(2) 0.861(3) 0.188(2) 0.362(3) 0.46(3) Uani d . 1.00 .
O(3) 0.164(2) 0.064(2) 0.578(2) 0.37(2) Uani d . 1.00 .
N(11) 0.3129(3) -0.1177(3) 0.2038(3) 0.044(1) Uani d . 1.00 .
N(12) 0.2901(3) -0.1341(3) 0.1308(3) 0.046(1) Uani d . 1.00 .
N(21) 0.4068(4) -0.0009(3) 0.1669(3) 0.050(1) Uani d . 1.00 .
N(22) 0.3956(3) -0.0555(3) 0.1207(3) 0.044(1) Uani d . 1.00 .
N(31) 0.2292(4) 0.0092(3) 0.1061(3) 0.049(1) Uani d . 1.00 .
N(32) 0.2457(4) -0.0277(3) 0.0561(3) 0.048(1) Uani d . 1.00 .
C(1) 0.2905(5) -0.0290(4) 0.3733(4) 0.060(2) Uani d . 1.00 .
C(2) 0.3809(5) -0.0108(4) 0.4048(4) 0.063(2) Uani d . 1.00 .
C(11) 0.3064(4) -0.1760(4) 0.2357(4) 0.052(2) Uani d . 1.00 .
C(12) 0.2788(5) -0.2290(4) 0.1846(5) 0.062(2) Uani d . 1.00 .
C(13) 0.2687(4) -0.2019(4) 0.1188(4) 0.056(2) Uani d . 1.00 .
C(14) 0.3286(5) -0.1876(4) 0.3151(4) 0.057(2) Uani d . 1.00 .
C(15) 0.3977(6) -0.2408(5) 0.3475(5) 0.082(3) Uani d . 1.00 .
C(16) 0.2554(6) -0.2127(5) 0.3285(5) 0.080(3) Uani d . 1.00 .
C(17) 0.2365(5) -0.2339(4) 0.0437(4) 0.064(2) Uani d . 1.00 .
C(18) 0.1488(6) -0.2102(5) -0.0027(4) 0.081(3) Uani d . 1.00 .
C(19) 0.2418(6) -0.3119(5) 0.0494(5) 0.090(3) Uani d . 1.00 .
C(21) 0.4787(4) 0.0284(4) 0.1763(4) 0.048(2) Uani d . 1.00 .
C(22) 0.5126(5) -0.0088(4) 0.1369(4) 0.057(2) Uani d . 1.00 .
C(23) 0.4598(4) -0.0613(3) 0.1030(3) 0.048(2) Uani d . 1.00 .
C(24) 0.5112(5) 0.0947(4) 0.2159(4) 0.059(2) Uani d . 1.00 .
C(25) 0.6042(6) 0.0965(6) 0.2493(5) 0.095(3) Uani d . 1.00 .
C(26) 0.4754(7) 0.1547(4) 0.1629(5) 0.091(3) Uani d . 1.00 .
C(27) 0.4661(5) -0.1189(4) 0.0556(5) 0.066(2) Uani d . 1.00 .
C(28) 0.5351(7) -0.1061(5) 0.0339(6) 0.095(3) Uani d . 1.00 .
C(29) 0.4770(7) -0.1854(5) 0.0941(5) 0.090(3) Uani d . 1.00 .
C(31) 0.1684(5) 0.0530(4) 0.0670(4) 0.053(2) Uani d . 1.00 .
C(32) 0.1475(5) 0.0446(4) -0.0069(3) 0.055(2) Uani d . 1.00 .
C(33) 0.1962(4) -0.0068(4) -0.0137(4) 0.051(2) Uani d . 1.00 .
C(34) 0.1299(5) 0.1019(4) 0.0997(4) 0.064(2) Uani d . 1.00 .
C(35) 0.1384(7) 0.1761(5) 0.0795(5) 0.101(3) Uani d . 1.00 .
C(36) 0.0368(6) 0.0833(6) 0.0715(5) 0.093(3) Uani d . 1.00 .
C(37) 0.2022(5) -0.0343(4) -0.0801(4) 0.063(2) Uani d . 1.00 .
C(38) 0.1239(6) -0.0179(6) -0.1494(5) 0.102(4) Uani d . 1.00 .
C(39) 0.2777(6) -0.0076(5) -0.0872(5) 0.076(2) Uani d . 1.00 .
C(41) 0.4939(4) -0.0846(4) 0.3588(4) 0.052(2) Uani d . 1.00 .
C(42) 0.5145(5) -0.1125(4) 0.3044(4) 0.064(2) Uani d . 1.00 .
C(43) 0.5737(6) -0.1625(5) 0.3219(5) 0.079(3) Uani d . 1.00 .
C(44) 0.6123(6) -0.1877(5) 0.3909(5) 0.087(3) Uani d . 1.00 .
C(45) 0.5931(6) -0.1613(5) 0.4460(5) 0.084(3) Uani d . 1.00 .
C(46) 0.5337(5) -0.1107(4) 0.4292(4) 0.072(2) Uani d . 1.00 .
C(51) 0.5039(5) 0.0559(4) 0.3799(4) 0.059(2) Uani d . 1.00 .
C(52) 0.5874(5) 0.0432(5) 0.4041(4) 0.070(2) Uani d . 1.00 .
C(53) 0.6444(6) 0.0948(7) 0.4392(5) 0.089(3) Uani d . 1.00 .
C(54) 0.6198(8) 0.1587(7) 0.4497(5) 0.098(4) Uani d . 1.00 .
C(55) 0.5388(7) 0.1726(5) 0.4254(5) 0.084(3) Uani d . 1.00 .
C(56) 0.4791(6) 0.1222(5) 0.3892(5) 0.074(2) Uani d . 1.00 .
C(61) 0.1855(5) 0.0768(4) 0.2896(4) 0.058(2) Uani d . 1.00 .
C(62) 0.2334(6) 0.1281(5) 0.3354(5) 0.081(3) Uani d . 1.00 .
C(63) 0.1983(7) 0.1866(5) 0.3487(6) 0.094(3) Uani d . 1.00 .
C(64) 0.1146(7) 0.1958(5) 0.3132(5) 0.087(3) Uani d . 1.00 .
C(65) 0.0662(6) 0.1460(5) 0.2675(5) 0.085(3) Uani d . 1.00 .
C(66) 0.1021(5) 0.0866(5) 0.2554(4) 0.070(2) Uani d . 1.00 .
C(71) 0.1462(5) -0.0614(4) 0.2432(4) 0.060(2) Uani d . 1.00 .
C(72) 0.1060(6) -0.0761(5) 0.2871(5) 0.072(2) Uani d . 1.00 .
C(73) 0.0408(6) -0.1218(5) 0.2625(6) 0.085(3) Uani d . 1.00 .
C(74) 0.0165(6) -0.1532(5) 0.1966(6) 0.084(3) Uani d . 1.00 .
C(75) 0.0560(6) -0.1383(4) 0.1526(5) 0.075(2) Uani d . 1.00 .
C(76) 0.1205(5) -0.0931(4) 0.1759(4) 0.059(2) Uani d . 1.00 .
C(81) 0.897(2) 0.142(2) 0.506(2) 0.34(2) Uani d . 1.00 .
C(82) 0.878(3) 0.151(2) 0.415(3) 0.32(2) Uani d . 1.00 .
C(83) 0.860(3) 0.182(3) 0.289(2) 0.40(3) Uani d . 1.00 .
C(84) 0.803(3) 0.199(3) 0.230(2) 0.36(2) Uani d . 1.00 .
C(85) 0.210(4) 0.048(2) 0.707(2) 0.51(5) Uani d . 1.00 .
C(86) 0.227(3) 0.063(3) 0.646(4) 0.39(3) Uani d . 1.00 .
C(87) 0.169(4) 0.090(2) 0.508(2) 0.40(3) Uani d . 1.00 .
C(88) 0.119(4) 0.044(3) 0.459(2) 0.48(4) Uani d . 1.00 .
B(1) 0.3096(5) -0.0849(4) 0.0815(4) 0.045(2) Uani d . 1.00 .
H(1) 0.3052 -0.1093 0.0385 0.0553 Uani d . 1.00 .
H(2) 0.2664 -0.0085 0.4023 0.0747 Uani d . 1.00 .
H(3) 0.2867 -0.0785 0.3770 0.0747 Uani d . 1.00 .
H(4) 0.4116 -0.0417 0.4435 0.0767 Uani d . 1.00 .
H(5) 0.3873 0.0349 0.4256 0.0767 Uani d . 1.00 .
H(6) 0.2681 -0.2760 0.1936 0.0729 Uani d . 1.00 .
H(7) 0.3478 -0.1447 0.3410 0.0739 Uani d . 1.00 .
H(8) 0.3787 -0.2845 0.3249 0.0824 Uani d . 1.00 .
H(9) 0.4139 -0.2446 0.3994 0.0824 Uani d . 1.00 .
H(10) 0.4440 -0.2263 0.3392 0.0824 Uani d . 1.00 .
H(11) 0.2123 -0.1791 0.3114 0.0799 Uani d . 1.00 .
H(12) 0.2725 -0.2201 0.3802 0.0799 Uani d . 1.00 .
H(13) 0.2352 -0.2554 0.3030 0.0799 Uani d . 1.00 .
H(14) 0.2689 -0.2177 0.0185 0.0827 Uani d . 1.00 .
H(15) 0.1464 -0.1608 -0.0025 0.0813 Uani d . 1.00 .
H(16) 0.1128 -0.2282 0.0175 0.0813 Uani d . 1.00 .
H(17) 0.1310 -0.2263 -0.0518 0.0813 Uani d . 1.00 .
H(18) 0.2160 -0.3275 0.0801 0.0897 Uani d . 1.00 .
H(19) 0.2982 -0.3256 0.0708 0.0897 Uani d . 1.00 .
H(20) 0.2139 -0.3316 0.0018 0.0897 Uani d . 1.00 .
H(21) 0.5639 0.0010 0.1335 0.0711 Uani d . 1.00 .
H(22) 0.4951 0.0982 0.2551 0.0753 Uani d . 1.00 .
H(23) 0.6256 0.0541 0.2746 0.0950 Uani d . 1.00 .
H(24) 0.6234 0.1340 0.2832 0.0950 Uani d . 1.00 .
H(25) 0.6222 0.1025 0.2113 0.0950 Uani d . 1.00 .
H(26) 0.4921 0.1971 0.1888 0.0910 Uani d . 1.00 .
H(27) 0.4166 0.1514 0.1404 0.0910 Uani d . 1.00 .
H(28) 0.4953 0.1524 0.1255 0.0910 Uani d . 1.00 .
H(29) 0.4151 -0.1208 0.0114 0.0833 Uani d . 1.00 .
H(30) 0.5867 -0.1056 0.0765 0.0950 Uani d . 1.00 .
H(31) 0.5271 -0.0620 0.0096 0.0950 Uani d . 1.00 .
H(32) 0.5356 -0.1413 0.0010 0.0950 Uani d . 1.00 .
H(33) 0.4349 -0.1905 0.1108 0.0905 Uani d . 1.00 .
H(34) 0.5299 -0.1867 0.1347 0.0905 Uani d . 1.00 .
H(35) 0.4727 -0.2217 0.0604 0.0905 Uani d . 1.00 .
H(36) 0.1070 0.0708 -0.0457 0.0674 Uani d . 1.00 .
H(37) 0.1550 0.0975 0.1519 0.0783 Uani d . 1.00 .
H(38) 0.1956 0.1875 0.0975 0.1007 Uani d . 1.00 .
H(39) 0.1124 0.2063 0.1007 0.1007 Uani d . 1.00 .
H(40) 0.1127 0.1810 0.0271 0.1007 Uani d . 1.00 .
H(41) 0.0103 0.1160 0.0898 0.0925 Uani d . 1.00 .
H(42) 0.0311 0.0380 0.0869 0.0925 Uani d . 1.00 .
H(43) 0.0113 0.0851 0.0184 0.0925 Uani d . 1.00 .
H(44) 0.2065 -0.0840 -0.0762 0.0780 Uani d . 1.00 .
H(45) 0.1118 0.0305 -0.1496 0.1019 Uani d . 1.00 .
H(46) 0.0787 -0.0438 -0.1484 0.1019 Uani d . 1.00 .
H(47) 0.1317 -0.0292 -0.1916 0.1019 Uani d . 1.00 .
H(48) 0.3260 -0.0189 -0.0434 0.0763 Uani d . 1.00 .
H(49) 0.2740 0.0414 -0.0930 0.0763 Uani d . 1.00 .
H(50) 0.2815 -0.0284 -0.1285 0.0763 Uani d . 1.00 .
H(51) 0.4857 -0.0982 0.2535 0.0773 Uani d . 1.00 .
H(52) 0.5891 -0.1791 0.2839 0.0960 Uani d . 1.00 .
H(53) 0.6545 -0.2237 0.4040 0.1077 Uani d . 1.00 .
H(54) 0.6207 -0.1779 0.4967 0.1006 Uani d . 1.00 .
H(55) 0.5218 -0.0925 0.4678 0.0890 Uani d . 1.00 .
H(56) 0.6045 -0.0027 0.3959 0.0971 Uani d . 1.00 .
H(57) 0.7039 0.0850 0.4573 0.1171 Uani d . 1.00 .
H(58) 0.6590 0.1949 0.4730 0.1182 Uani d . 1.00 .
H(59) 0.5225 0.2183 0.4329 0.1028 Uani d . 1.00 .
H(60) 0.4195 0.1332 0.3703 0.0906 Uani d . 1.00 .
H(61) 0.2925 0.1207 0.3597 0.1047 Uani d . 1.00 .
H(62) 0.2322 0.2222 0.3822 0.1124 Uani d . 1.00 .
H(63) 0.0897 0.2375 0.3207 0.1043 Uani d . 1.00 .
H(64) 0.0065 0.1530 0.2429 0.0993 Uani d . 1.00 .
H(65) 0.0674 0.0512 0.2216 0.0871 Uani d . 1.00 .
H(66) 0.1253 -0.0550 0.3345 0.0926 Uani d . 1.00 .
H(67) 0.0136 -0.1320 0.2952 0.1019 Uani d . 1.00 .
H(68) -0.0289 -0.1869 0.1809 0.1066 Uani d . 1.00 .
H(69) 0.0393 -0.1610 0.1072 0.0935 Uani d . 1.00 .
H(70) 0.1473 -0.0823 0.1442 0.0748 Uani d . 1.00 .

loop_
_atom_type_symbol
_atom_type_oxidation_number
_atom_type_number_in_cell
_atom_type_scat_dispersion_real
_atom_type_scat_dispersion_imag
_atom_type_scat_source
Ru 0 4 -1.259 0.836
;International Tables for Crystallography
(1992, Vol. C, Tables 4.2.6.8 and 6.1.1.1)
;
P 0 8 0.102 0.094
;International Tables for Crystallography
(1992, Vol. C, Tables 4.2.6.8 and 6.1.1.1)
;
N 0 24 0.006 0.003
;International Tables for Crystallography
(1992, Vol. C, Tables 4.2.6.8 and 6.1.1.1)
;
C 0 244 0.003 0.002
;International Tables for Crystallography
(1992, Vol. C, Tables 4.2.6.8 and 6.1.1.1)
;
H 0 360 0.000 0.000
;International Tables for Crystallography
(1992, Vol. C, Table 6.1.1.2)
;
B 0 4 0.001 0.001
;International Tables for Crystallography
(1992, Vol. C, Tables 4.2.6.8 and 6.1.1.1)
;
Cl 0 4 0.148 0.159
;International Tables for Crystallography
(1992, Vol. C, Tables 4.2.6.8 and 6.1.1.1)
;
O 0 8 0.011 0.006
;International Tables for Crystallography
(1992, Vol. C, Tables 4.2.6.8 and 6.1.1.1)
;

loop_
_geom_angle_atom_site_label_1
_geom_angle_atom_site_label_2
_geom_angle_atom_site_label_3
_geom_angle
_geom_angle_site_symmetry_1
_geom_angle_site_symmetry_2
_geom_angle_site_symmetry_3
_geom_angle_publ_flag
Cl(1) Ru(1) P(1) 90.5(1) 1_555 1_555 1_555 yes
Cl(1) Ru(1) P(2) 91.9(1) 1_555 1_555 1_555 yes
Cl(1) Ru(1) N(11) 173.2(2) 1_555 1_555 1_555 yes
Cl(1) Ru(1) N(21) 88.6(3) 1_555 1_555 1_555 yes
Cl(1) Ru(1) N(31) 85.9(3) 1_555 1_555 1_555 yes
P(1) Ru(1) P(2) 85.3(1) 1_555 1_555 1_555 yes
P(1) Ru(1) N(11) 93.3(2) 1_555 1_555 1_555 yes
P(1) Ru(1) N(21) 179.1(3) 1_555 1_555 1_555 yes
P(1) Ru(1) N(31) 98.3(2) 1_555 1_555 1_555 yes
P(2) Ru(1) N(11) 93.9(2) 1_555 1_555 1_555 yes
P(2) Ru(1) N(21) 95.0(2) 1_555 1_555 1_555 yes
P(2) Ru(1) N(31) 175.8(2) 1_555 1_555 1_555 yes
N(11) Ru(1) N(21) 87.5(3) 1_555 1_555 1_555 yes
N(11) Ru(1) N(31) 88.0(3) 1_555 1_555 1_555 yes
N(21) Ru(1) N(31) 81.4(3) 1_555 1_555 1_555 yes
Ru(1) P(1) C(1) 110.5(4) 1_555 1_555 1_555 yes
Ru(1) P(1) C(61) 123.1(4) 1_555 1_555 1_555 yes
Ru(1) P(1) C(71) 119.3(4) 1_555 1_555 1_555 yes
C(1) P(1) C(61) 100.5(5) 1_555 1_555 1_555 yes
C(1) P(1) C(71) 102.1(6) 1_555 1_555 1_555 yes
C(61) P(1) C(71) 98.0(6) 1_555 1_555 1_555 yes
Ru(1) P(2) C(2) 110.9(3) 1_555 1_555 1_555 yes
Ru(1) P(2) C(41) 118.2(4) 1_555 1_555 1_555 yes
Ru(1) P(2) C(51) 123.7(4) 1_555 1_555 1_555 yes
C(2) P(2) C(41) 105.4(5) 1_555 1_555 1_555 yes
C(2) P(2) C(51) 98.3(5) 1_555 1_555 1_555 yes
C(41) P(2) C(51) 97.2(6) 1_555 1_555 1_555 yes
C(82) O(2) C(83) 112(6) 1_555 1_555 1_555 yes
C(86) O(3) C(87) 127(4) 1_555 1_555 1_555 yes
Ru(1) N(11) N(12) 110.9(6) 1_555 1_555 1_555 yes
Ru(1) N(11) C(11) 140.9(7) 1_555 1_555 1_555 yes
N(12) N(11) C(11) 106.3(8) 1_555 1_555 1_555 yes
N(11) N(12) C(13) 110.4(9) 1_555 1_555 1_555 yes
N(11) N(12) B(1) 121.5(9) 1_555 1_555 1_555 yes
C(13) N(12) B(1) 126.7(9) 1_555 1_555 1_555 yes
Ru(1) N(21) N(22) 113.3(7) 1_555 1_555 1_555 yes
Ru(1) N(21) C(21) 137.7(7) 1_555 1_555 1_555 yes
N(22) N(21) C(21) 106.6(8) 1_555 1_555 1_555 yes
N(21) N(22) C(23) 111.4(8) 1_555 1_555 1_555 yes
N(21) N(22) B(1) 118.5(9) 1_555 1_555 1_555 yes
C(23) N(22) B(1) 126.9(9) 1_555 1_555 1_555 yes
Ru(1) N(31) N(32) 114.3(6) 1_555 1_555 1_555 yes
Ru(1) N(31) C(31) 139.3(8) 1_555 1_555 1_555 yes
N(32) N(31) C(31) 104.9(8) 1_555 1_555 1_555 yes
N(31) N(32) C(33) 110.2(8) 1_555 1_555 1_555 yes
N(31) N(32) B(1) 120.5(8) 1_555 1_555 1_555 yes
C(33) N(32) B(1) 129.2(10) 1_555 1_555 1_555 yes
P(1) C(1) C(2) 112.2(7) 1_555 1_555 1_555 yes
P(1) C(1) H(1) 109.6(9) 1_555 1_555 1_555 no
P(1) C(1) H(2) 111.1(8) 1_555 1_555 1_555 no
C(2) C(1) H(1) 107.8(10) 1_555 1_555 1_555 no
C(2) C(1) H(2) 107(1) 1_555 1_555 1_555 no
H(1) C(1) H(2) 108(1) 1_555 1_555 1_555 no
P(2) C(2) C(1) 113.2(7) 1_555 1_555 1_555 yes
P(2) C(2) H(3) 109.3(8) 1_555 1_555 1_555 no
P(2) C(2) H(4) 106.5(8) 1_555 1_555 1_555 no
C(1) C(2) H(3) 111(1) 1_555 1_555 1_555 no
C(1) C(2) H(4) 108.1(10) 1_555 1_555 1_555 no
H(3) C(2) H(4) 108.6(10) 1_555 1_555 1_555 no
N(11) C(11) C(12) 110.5(9) 1_555 1_555 1_555 yes
N(11) C(11) C(14) 126.8(10) 1_555 1_555 1_555 yes
C(12) C(11) C(14) 122(1) 1_555 1_555 1_555 yes
C(11) C(12) C(13) 107.9(10) 1_555 1_555 1_555 yes
C(11) C(12) H(6) 129(1) 1_555 1_555 1_555 no
C(13) C(12) H(6) 122(1) 1_555 1_555 1_555 no
N(12) C(13) C(12) 104.4(9) 1_555 1_555 1_555 yes
N(12) C(13) C(17) 124(1) 1_555 1_555 1_555 yes
C(12) C(13) C(17) 131(1) 1_555 1_555 1_555 yes
C(11) C(14) C(15) 112(1) 1_555 1_555 1_555 yes
C(11) C(14) C(16) 109(1) 1_555 1_555 1_555 yes
C(11) C(14) H(7) 109(1) 1_555 1_555 1_555 no
C(15) C(14) C(16) 107(1) 1_555 1_555 1_555 yes
C(15) C(14) H(7) 108(1) 1_555 1_555 1_555 no
C(16) C(14) H(7) 108(1) 1_555 1_555 1_555 no
C(14) C(15) H(8) 110(1) 1_555 1_555 1_555 no
C(14) C(15) H(9) 109(1) 1_555 1_555 1_555 no
C(14) C(15) H(10) 115(1) 1_555 1_555 1_555 no
H(8) C(15) H(9) 104(1) 1_555 1_555 1_555 no
H(8) C(15) H(10) 110(1) 1_555 1_555 1_555 no
H(9) C(15) H(10) 106(1) 1_555 1_555 1_555 no
C(14) C(16) H(11) 111(1) 1_555 1_555 1_555 no
C(14) C(16) H(12) 110(1) 1_555 1_555 1_555 no
C(14) C(16) H(13) 108(1) 1_555 1_555 1_555 no
H(11) C(16) H(12) 112(1) 1_555 1_555 1_555 no
H(11) C(16) H(13) 106(1) 1_555 1_555 1_555 no
H(12) C(16) H(13) 106(1) 1_555 1_555 1_555 no
C(13) C(17) C(18) 109(1) 1_555 1_555 1_555 yes
C(13) C(17) C(19) 112(1) 1_555 1_555 1_555 yes
C(13) C(17) H(14) 109(1) 1_555 1_555 1_555 no
C(18) C(17) C(19) 110(1) 1_555 1_555 1_555 yes
C(18) C(17) H(14) 106(1) 1_555 1_555 1_555 no
C(19) C(17) H(14) 108(1) 1_555 1_555 1_555 no
C(17) C(18) H(15) 107(1) 1_555 1_555 1_555 no
C(17) C(18) H(16) 109(1) 1_555 1_555 1_555 no
C(17) C(18) H(17) 106(1) 1_555 1_555 1_555 no
H(15) C(18) H(16) 110(1) 1_555 1_555 1_555 no
H(15) C(18) H(17) 109(1) 1_555 1_555 1_555 no
H(16) C(18) H(17) 112(1) 1_555 1_555 1_555 no
C(17) C(19) H(18) 107(1) 1_555 1_555 1_555 no
C(17) C(19) H(19) 113(1) 1_555 1_555 1_555 no
C(17) C(19) H(20) 112(1) 1_555 1_555 1_555 no
H(18) C(19) H(19) 105(1) 1_555 1_555 1_555 no
H(18) C(19) H(20) 106(1) 1_555 1_555 1_555 no
H(19) C(19) H(20) 110(1) 1_555 1_555 1_555 no
N(21) C(21) C(22) 105.9(9) 1_555 1_555 1_555 yes
N(21) C(21) C(24) 124(1) 1_555 1_555 1_555 yes
C(22) C(21) C(24) 128(1) 1_555 1_555 1_555 yes
C(21) C(22) C(23) 108.6(10) 1_555 1_555 1_555 yes
C(21) C(22) H(21) 122(1) 1_555 1_555 1_555 no
C(23) C(22) H(21) 128(1) 1_555 1_555 1_555 no
N(22) C(23) C(22) 107.5(10) 1_555 1_555 1_555 yes
N(22) C(23) C(27) 123(1) 1_555 1_555 1_555 yes
C(22) C(23) C(27) 128(1) 1_555 1_555 1_555 yes
C(21) C(24) C(25) 109(1) 1_555 1_555 1_555 yes
C(21) C(24) C(26) 109.4(9) 1_555 1_555 1_555 yes
C(21) C(24) H(22) 107(1) 1_555 1_555 1_555 no
C(25) C(24) C(26) 110(1) 1_555 1_555 1_555 yes
C(25) C(24) H(22) 112(1) 1_555 1_555 1_555 no
C(26) C(24) H(22) 107(1) 1_555 1_555 1_555 no
C(24) C(25) H(23) 108(1) 1_555 1_555 1_555 no
C(24) C(25) H(24) 110(1) 1_555 1_555 1_555 no
C(24) C(25) H(25) 108(1) 1_555 1_555 1_555 no
H(23) C(25) H(24) 111(1) 1_555 1_555 1_555 no
H(23) C(25) H(25) 107(1) 1_555 1_555 1_555 no
H(24) C(25) H(25) 110(1) 1_555 1_555 1_555 no
C(24) C(26) H(26) 111(1) 1_555 1_555 1_555 no
C(24) C(26) H(27) 107(1) 1_555 1_555 1_555 no
C(24) C(26) H(28) 107(1) 1_555 1_555 1_555 no
H(26) C(26) H(27) 113(1) 1_555 1_555 1_555 no
H(26) C(26) H(28) 110(1) 1_555 1_555 1_555 no
H(27) C(26) H(28) 105(1) 1_555 1_555 1_555 no
C(23) C(27) C(28) 110(1) 1_555 1_555 1_555 yes
C(23) C(27) C(29) 107.7(10) 1_555 1_555 1_555 yes
C(23) C(27) H(29) 108(1) 1_555 1_555 1_555 no
C(28) C(27) C(29) 110(1) 1_555 1_555 1_555 yes
C(28) C(27) H(29) 111(1) 1_555 1_555 1_555 no
C(29) C(27) H(29) 107(1) 1_555 1_555 1_555 no
C(27) C(28) H(30) 111(1) 1_555 1_555 1_555 no
C(27) C(28) H(31) 109(1) 1_555 1_555 1_555 no
C(27) C(28) H(32) 109(1) 1_555 1_555 1_555 no
H(30) C(28) H(31) 107(1) 1_555 1_555 1_555 no
H(30) C(28) H(32) 110(1) 1_555 1_555 1_555 no
H(31) C(28) H(32) 108(1) 1_555 1_555 1_555 no
C(27) C(29) H(33) 109(1) 1_555 1_555 1_555 no
C(27) C(29) H(34) 106(1) 1_555 1_555 1_555 no
C(27) C(29) H(35) 110(1) 1_555 1_555 1_555 no
H(33) C(29) H(34) 107(1) 1_555 1_555 1_555 no
H(33) C(29) H(35) 112(1) 1_555 1_555 1_555 no
H(34) C(29) H(35) 109(1) 1_555 1_555 1_555 no
N(31) C(31) C(32) 110(1) 1_555 1_555 1_555 yes
N(31) C(31) C(34) 123.8(10) 1_555 1_555 1_555 yes
C(32) C(31) C(34) 125(1) 1_555 1_555 1_555 yes
C(31) C(32) C(33) 106.1(9) 1_555 1_555 1_555 yes
C(31) C(32) H(36) 126(1) 1_555 1_555 1_555 no
C(33) C(32) H(36) 127(1) 1_555 1_555 1_555 no
N(32) C(33) C(32) 107.9(9) 1_555 1_555 1_555 yes
N(32) C(33) C(37) 123(1) 1_555 1_555 1_555 yes
C(32) C(33) C(37) 128(1) 1_555 1_555 1_555 yes
C(31) C(34) C(35) 112(1) 1_555 1_555 1_555 yes
C(31) C(34) C(36) 108(1) 1_555 1_555 1_555 yes
C(31) C(34) H(37) 108(1) 1_555 1_555 1_555 no
C(35) C(34) C(36) 110(1) 1_555 1_555 1_555 yes
C(35) C(34) H(37) 105(1) 1_555 1_555 1_555 no
C(36) C(34) H(37) 111(1) 1_555 1_555 1_555 no
C(34) C(35) H(38) 110(1) 1_555 1_555 1_555 no
C(34) C(35) H(39) 106(1) 1_555 1_555 1_555 no
C(34) C(35) H(40) 112(1) 1_555 1_555 1_555 no
H(38) C(35) H(39) 105(1) 1_555 1_555 1_555 no
H(38) C(35) H(40) 111(1) 1_555 1_555 1_555 no
H(39) C(35) H(40) 109(1) 1_555 1_555 1_555 no
C(34) C(36) H(41) 109(1) 1_555 1_555 1_555 no
C(34) C(36) H(42) 112(1) 1_555 1_555 1_555 no
C(34) C(36) H(43) 108(1) 1_555 1_555 1_555 no
H(41) C(36) H(42) 111(1) 1_555 1_555 1_555 no
H(41) C(36) H(43) 104(1) 1_555 1_555 1_555 no
H(42) C(36) H(43) 111(1) 1_555 1_555 1_555 no
C(33) C(37) C(38) 110(1) 1_555 1_555 1_555 yes
C(33) C(37) C(39) 110.5(9) 1_555 1_555 1_555 yes
C(33) C(37) H(44) 107.9(10) 1_555 1_555 1_555 no
C(38) C(37) C(39) 111(1) 1_555 1_555 1_555 yes
C(38) C(37) H(44) 107(1) 1_555 1_555 1_555 no
C(39) C(37) H(44) 108(1) 1_555 1_555 1_555 no
C(37) C(38) H(45) 114(1) 1_555 1_555 1_555 no
C(37) C(38) H(46) 115(1) 1_555 1_555 1_555 no
C(37) C(38) H(47) 114(1) 1_555 1_555 1_555 no
H(45) C(38) H(46) 103(1) 1_555 1_555 1_555 no
H(45) C(38) H(47) 102(1) 1_555 1_555 1_555 no
H(46) C(38) H(47) 104(1) 1_555 1_555 1_555 no
C(37) C(39) H(48) 110(1) 1_555 1_555 1_555 no
C(37) C(39) H(49) 111(1) 1_555 1_555 1_555 no
C(37) C(39) H(50) 108(1) 1_555 1_555 1_555 no
H(48) C(39) H(49) 111(1) 1_555 1_555 1_555 no
H(48) C(39) H(50) 107(1) 1_555 1_555 1_555 no
H(49) C(39) H(50) 107(1) 1_555 1_555 1_555 no
P(2) C(41) C(42) 119.0(8) 1_555 1_555 1_555 yes
P(2) C(41) C(46) 122.4(10) 1_555 1_555 1_555 yes
C(42) C(41) C(46) 118(1) 1_555 1_555 1_555 yes
C(41) C(42) C(43) 119(1) 1_555 1_555 1_555 yes
C(41) C(42) H(51) 120(1) 1_555 1_555 1_555 no
C(43) C(42) H(51) 119(1) 1_555 1_555 1_555 no
C(42) C(43) C(44) 121(1) 1_555 1_555 1_555 yes
C(42) C(43) H(52) 117(1) 1_555 1_555 1_555 no
C(44) C(43) H(52) 119(1) 1_555 1_555 1_555 no
C(43) C(44) C(45) 121(1) 1_555 1_555 1_555 yes
C(43) C(44) H(53) 123(1) 1_555 1_555 1_555 no
C(45) C(44) H(53) 114(1) 1_555 1_555 1_555 no
C(44) C(45) C(46) 116(1) 1_555 1_555 1_555 yes
C(44) C(45) H(54) 125(1) 1_555 1_555 1_555 no
C(46) C(45) H(54) 118(1) 1_555 1_555 1_555 no
C(41) C(46) C(45) 122(1) 1_555 1_555 1_555 yes
C(41) C(46) H(55) 120(1) 1_555 1_555 1_555 no
C(45) C(46) H(55) 117(1) 1_555 1_555 1_555 no
P(2) C(51) C(52) 122(1) 1_555 1_555 1_555 yes
P(2) C(51) C(56) 119(1) 1_555 1_555 1_555 yes
C(52) C(51) C(56) 117(1) 1_555 1_555 1_555 yes
C(51) C(52) C(53) 121(1) 1_555 1_555 1_555 yes
C(51) C(52) H(56) 122(1) 1_555 1_555 1_555 no
C(53) C(52) H(56) 116(1) 1_555 1_555 1_555 no
C(52) C(53) C(54) 119(1) 1_555 1_555 1_555 yes
C(52) C(53) H(57) 126(1) 1_555 1_555 1_555 no
C(54) C(53) H(57) 114(1) 1_555 1_555 1_555 no
C(53) C(54) C(55) 119(1) 1_555 1_555 1_555 yes
C(53) C(54) H(58) 126(1) 1_555 1_555 1_555 no
C(55) C(54) H(58) 113(1) 1_555 1_555 1_555 no
C(54) C(55) C(56) 119(1) 1_555 1_555 1_555 yes
C(54) C(55) H(59) 119(1) 1_555 1_555 1_555 no
C(56) C(55) H(59) 120(1) 1_555 1_555 1_555 no
C(51) C(56) C(55) 121(1) 1_555 1_555 1_555 yes
C(51) C(56) H(60) 119(1) 1_555 1_555 1_555 no
C(55) C(56) H(60) 119(1) 1_555 1_555 1_555 no
P(1) C(61) C(62) 118(1) 1_555 1_555 1_555 yes
P(1) C(61) C(66) 123.7(10) 1_555 1_555 1_555 yes
C(62) C(61) C(66) 117(1) 1_555 1_555 1_555 yes
C(61) C(62) C(63) 123(1) 1_555 1_555 1_555 yes
C(61) C(62) H(61) 118(1) 1_555 1_555 1_555 no
C(63) C(62) H(61) 118(1) 1_555 1_555 1_555 no
C(62) C(63) C(64) 116(1) 1_555 1_555 1_555 yes
C(62) C(63) H(62) 126(1) 1_555 1_555 1_555 no
C(64) C(63) H(62) 116(1) 1_555 1_555 1_555 no
C(63) C(64) C(65) 121(1) 1_555 1_555 1_555 yes
C(63) C(64) H(63) 116(1) 1_555 1_555 1_555 no
C(65) C(64) H(63) 121(1) 1_555 1_555 1_555 no
C(64) C(65) C(66) 121(1) 1_555 1_555 1_555 yes
C(64) C(65) H(64) 122(1) 1_555 1_555 1_555 no
C(66) C(65) H(64) 116(1) 1_555 1_555 1_555 no
C(61) C(66) C(65) 119(1) 1_555 1_555 1_555 yes
C(61) C(66) H(65) 120(1) 1_555 1_555 1_555 no
C(65) C(66) H(65) 119(1) 1_555 1_555 1_555 no
P(1) C(71) C(72) 118.3(9) 1_555 1_555 1_555 yes
P(1) C(71) C(76) 120.9(10) 1_555 1_555 1_555 yes
C(72) C(71) C(76) 120(1) 1_555 1_555 1_555 yes
C(71) C(72) C(73) 119(1) 1_555 1_555 1_555 yes
C(71) C(72) H(66) 121(1) 1_555 1_555 1_555 no
C(73) C(72) H(66) 118(1) 1_555 1_555 1_555 no
C(72) C(73) C(74) 119(1) 1_555 1_555 1_555 yes
C(72) C(73) H(67) 119(1) 1_555 1_555 1_555 no
C(74) C(73) H(67) 120(1) 1_555 1_555 1_555 no
C(73) C(74) C(75) 121(1) 1_555 1_555 1_555 yes
C(73) C(74) H(68) 119(1) 1_555 1_555 1_555 no
C(75) C(74) H(68) 119(1) 1_555 1_555 1_555 no
C(74) C(75) C(76) 119(1) 1_555 1_555 1_555 yes
C(74) C(75) H(69) 120(1) 1_555 1_555 1_555 no
C(76) C(75) H(69) 119(1) 1_555 1_555 1_555 no
C(71) C(76) C(75) 120(1) 1_555 1_555 1_555 yes
C(71) C(76) H(70) 120(1) 1_555 1_555 1_555 no
C(75) C(76) H(70) 119(1) 1_555 1_555 1_555 no
C(82) C(81) H(71) 105(3) 1_555 1_555 1_555 no
C(82) C(81) H(72) 108(3) 1_555 1_555 1_555 no
C(82) C(81) H(73) 112(3) 1_555 1_555 1_555 no
H(71) C(81) H(72) 112(4) 1_555 1_555 1_555 no
H(71) C(81) H(73) 106(3) 1_555 1_555 1_555 no
H(72) C(81) H(73) 110(3) 1_555 1_555 1_555 no
O(2) C(82) C(81) 164(3) 1_555 1_555 1_555 yes
O(2) C(82) H(74) 80(2) 1_555 1_555 1_555 no
O(2) C(82) H(75) 76(2) 1_555 1_555 1_555 no
C(81) C(82) H(74) 90(2) 1_555 1_555 1_555 no
C(81) C(82) H(75) 92(2) 1_555 1_555 1_555 no
H(74) C(82) H(75) 94(2) 1_555 1_555 1_555 no
O(2) C(83) C(84) 96(6) 1_555 1_555 1_555 yes
O(2) C(83) H(76) 100(6) 1_555 1_555 1_555 no
O(2) C(83) H(77) 138(9) 1_555 1_555 1_555 no
C(84) C(83) H(76) 72(4) 1_555 1_555 1_555 no
C(84) C(83) H(77) 82(6) 1_555 1_555 1_555 no
H(76) C(83) H(77) 118(8) 1_555 1_555 1_555 no
C(83) C(84) H(78) 130(4) 1_555 1_555 1_555 no
C(83) C(84) H(79) 110(4) 1_555 1_555 1_555 no
C(83) C(84) H(80) 115(4) 1_555 1_555 1_555 no
H(78) C(84) H(79) 96(2) 1_555 1_555 1_555 no
H(78) C(84) H(80) 101(3) 1_555 1_555 1_555 no
H(79) C(84) H(80) 96(2) 1_555 1_555 1_555 no
C(86) C(85) H(81) 108(5) 1_555 1_555 1_555 no
C(86) C(85) H(82) 104(4) 1_555 1_555 1_555 no
C(86) C(85) H(83) 131(6) 1_555 1_555 1_555 no
H(81) C(85) H(82) 97(4) 1_555 1_555 1_555 no
H(81) C(85) H(83) 107(4) 1_555 1_555 1_555 no
H(82) C(85) H(83) 103(4) 1_555 1_555 1_555 no
O(3) C(86) C(85) 113(6) 1_555 1_555 1_555 yes
O(3) C(86) H(84) 123(5) 1_555 1_555 1_555 no
O(3) C(86) H(85) 121(5) 1_555 1_555 1_555 no
C(85) C(86) H(84) 101(5) 1_555 1_555 1_555 no
C(85) C(86) H(85) 98(5) 1_555 1_555 1_555 no
H(84) C(86) H(85) 92(4) 1_555 1_555 1_555 no
O(3) C(87) C(88) 104(4) 1_555 1_555 1_555 yes
O(3) C(87) H(86) 110(3) 1_555 1_555 1_555 no
O(3) C(87) H(87) 111(3) 1_555 1_555 1_555 no
C(88) C(87) H(86) 119(5) 1_555 1_555 1_555 no
C(88) C(87) H(87) 115(5) 1_555 1_555 1_555 no
H(86) C(87) H(87) 95(3) 1_555 1_555 1_555 no
C(87) C(88) H(88) 93(6) 1_555 1_555 1_555 no
C(87) C(88) H(89) 96(6) 1_555 1_555 1_555 no
C(87) C(88) H(90) 97(6) 1_555 1_555 1_555 no
H(88) C(88) H(89) 112(7) 1_555 1_555 1_555 no
H(88) C(88) H(90) 124(8) 1_555 1_555 1_555 no
H(89) C(88) H(90) 120(8) 1_555 1_555 1_555 no
N(12) B(1) N(22) 110.0(9) 1_555 1_555 1_555 yes
N(12) B(1) N(32) 109.0(9) 1_555 1_555 1_555 yes
N(12) B(1) H(5) 110(1) 1_555 1_555 1_555 no
N(22) B(1) N(32) 110.2(9) 1_555 1_555 1_555 yes
N(22) B(1) H(5) 108(1) 1_555 1_555 1_555 no
N(32) B(1) H(5) 109(1) 1_555 1_555 1_555 no

loop_
_geom_bond_atom_site_label_1
_geom_bond_atom_site_label_2
_geom_bond_distance
_geom_bond_site_symmetry_1
_geom_bond_site_symmetry_2
_geom_bond_publ_flag
Ru(1) Cl(1) 2.359(4) 1_555 1_555 yes
Ru(1) P(1) 2.285(3) 1_555 1_555 yes
Ru(1) P(2) 2.279(3) 1_555 1_555 yes
Ru(1) N(11) 2.265(9) 1_555 1_555 yes
Ru(1) N(21) 2.217(8) 1_555 1_555 yes
Ru(1) N(31) 2.230(8) 1_555 1_555 yes
P(1) C(1) 1.83(1) 1_555 1_555 yes
P(1) C(61) 1.84(1) 1_555 1_555 yes
P(1) C(71) 1.85(1) 1_555 1_555 yes
P(2) C(2) 1.85(1) 1_555 1_555 yes
P(2) C(41) 1.83(1) 1_555 1_555 yes
P(2) C(51) 1.85(1) 1_555 1_555 yes
O(2) C(82) 1.41(4) 1_555 1_555 yes
O(2) C(83) 1.19(7) 1_555 1_555 yes
O(3) C(86) 1.34(5) 1_555 1_555 yes
O(3) C(87) 1.58(4) 1_555 1_555 yes
N(11) N(12) 1.38(1) 1_555 1_555 yes
N(11) C(11) 1.35(1) 1_555 1_555 yes
N(12) C(13) 1.37(1) 1_555 1_555 yes
N(12) B(1) 1.52(1) 1_555 1_555 yes
N(21) N(22) 1.36(1) 1_555 1_555 yes
N(21) C(21) 1.38(1) 1_555 1_555 yes
N(22) C(23) 1.34(1) 1_555 1_555 yes
N(22) B(1) 1.54(1) 1_555 1_555 yes
N(31) N(32) 1.38(1) 1_555 1_555 yes
N(31) C(31) 1.34(1) 1_555 1_555 yes
N(32) C(33) 1.31(1) 1_555 1_555 yes
N(32) B(1) 1.52(2) 1_555 1_555 yes
C(1) C(2) 1.54(1) 1_555 1_555 yes
C(11) C(12) 1.34(1) 1_555 1_555 yes
C(11) C(14) 1.48(1) 1_555 1_555 yes
C(12) C(13) 1.43(1) 1_555 1_555 yes
C(13) C(17) 1.48(1) 1_555 1_555 yes
C(14) C(15) 1.53(2) 1_555 1_555 yes
C(14) C(16) 1.54(2) 1_555 1_555 yes
C(17) C(18) 1.55(2) 1_555 1_555 yes
C(17) C(19) 1.52(2) 1_555 1_555 yes
C(21) C(22) 1.42(1) 1_555 1_555 yes
C(21) C(24) 1.49(1) 1_555 1_555 yes
C(22) C(23) 1.34(1) 1_555 1_555 yes
C(23) C(27) 1.52(1) 1_555 1_555 yes
C(24) C(25) 1.51(2) 1_555 1_555 yes
C(24) C(26) 1.58(2) 1_555 1_555 yes
C(27) C(28) 1.51(2) 1_555 1_555 yes
C(27) C(29) 1.55(2) 1_555 1_555 yes
C(31) C(32) 1.35(1) 1_555 1_555 yes
C(31) C(34) 1.50(1) 1_555 1_555 yes
C(32) C(33) 1.38(1) 1_555 1_555 yes
C(33) C(37) 1.54(1) 1_555 1_555 yes
C(34) C(35) 1.53(2) 1_555 1_555 yes
C(34) C(36) 1.55(2) 1_555 1_555 yes
C(37) C(38) 1.48(2) 1_555 1_555 yes
C(37) C(39) 1.50(1) 1_555 1_555 yes
C(41) C(42) 1.43(1) 1_555 1_555 yes
C(41) C(46) 1.36(1) 1_555 1_555 yes
C(42) C(43) 1.37(2) 1_555 1_555 yes
C(43) C(44) 1.34(2) 1_555 1_555 yes
C(44) C(45) 1.41(2) 1_555 1_555 yes
C(45) C(46) 1.42(2) 1_555 1_555 yes
C(51) C(52) 1.35(2) 1_555 1_555 yes
C(51) C(56) 1.39(2) 1_555 1_555 yes
C(52) C(53) 1.41(2) 1_555 1_555 yes
C(53) C(54) 1.38(2) 1_555 1_555 yes
C(54) C(55) 1.36(2) 1_555 1_555 yes
C(55) C(56) 1.41(2) 1_555 1_555 yes
C(61) C(62) 1.39(2) 1_555 1_555 yes
C(61) C(66) 1.38(2) 1_555 1_555 yes
C(62) C(63) 1.41(2) 1_555 1_555 yes
C(63) C(64) 1.41(2) 1_555 1_555 yes
C(64) C(65) 1.32(2) 1_555 1_555 yes
C(65) C(66) 1.44(2) 1_555 1_555 yes
C(71) C(72) 1.39(2) 1_555 1_555 yes
C(71) C(76) 1.38(1) 1_555 1_555 yes
C(72) C(73) 1.38(2) 1_555 1_555 yes
C(73) C(74) 1.38(2) 1_555 1_555 yes
C(74) C(75) 1.38(2) 1_555 1_555 yes
C(75) C(76) 1.38(2) 1_555 1_555 yes
C(81) C(82) 1.78(4) 1_555 1_555 yes
C(83) C(84) 1.47(7) 1_555 1_555 yes
C(85) C(86) 1.37(6) 1_555 1_555 yes
C(87) C(88) 1.41(8) 1_555 1_555 yes

loop_
_geom_contact_atom_site_label_1
_geom_contact_atom_site_label_2
_geom_contact_distance
_geom_contact_site_symmetry_1
_geom_contact_site_symmetry_2
_geom_contact_publ_flag
Cl(1) C(84) 3.56(4) 1_555 4_455 ?
C(81) C(88) 3.51(7) 1_555 3_656 ?
